data_2007655
loop_
_publ_author_name
'H\"okelek, Tuncer'
'G\"und\"uz, H\"useyin'
'Pat\?ir, S\"uleyman'
'Nesimi Uluda\(g'

_publ_section_title
;
 Spiro[carbazole-1(2<i>H</i>),2'-[1,3]dithiolan]-4(3<i>H</i>)-one
;
_journal_issue 9
_journal_name_full 'Acta Crystallographica Section C'
_journal_page_first 1297
_journal_page_last 1299
_journal_paper_doi 10.1107/S0108270198005083
_journal_volume 54
_journal_year 1998
_chemical_formula_moiety 'C14 H13 N O S2'
_chemical_formula_sum 'C14 H13 N O S2'
_chemical_formula_weight 275.38
_space_group_IT_number 14
_symmetry_cell_setting monoclinic
_symmetry_space_group_name_Hall '-P 2ybc'
_symmetry_space_group_name_H-M 'P 1 21/c 1'
_atom_type_scat_source IntTabIV
_cell_angle_alpha 90
_cell_angle_beta 106.044(5)
_cell_angle_gamma 90
_cell_formula_units_Z 4
_cell_length_a 7.5370(10)
_cell_length_b 16.9280(10)
_cell_length_c 10.2920(10)
_cell_measurement_reflns_used 25
_cell_measurement_temperature 298
_cell_measurement_theta_max 18
_cell_measurement_theta_min 10
_cell_volume 1262.0(2)
_computing_cell_refinement MolEN
_computing_data_collection 'MolEN (Fair, 1990)'
_computing_data_reduction MolEN
_computing_molecular_graphics 'ORTEPII (Johnson, 1976)'
_computing_publication_material MolEN
_computing_structure_refinement MolEN
_computing_structure_solution 'SHELX86 (Sheldrick, 1990)'
_diffrn_measurement_device 'Enraf-Nonius CAD-4'
_diffrn_measurement_method \w/2\q
_diffrn_radiation_type MoK\a
_diffrn_radiation_wavelength 0.71073
_diffrn_reflns_av_R_equivalents 0.063
_diffrn_reflns_limit_h_max 9
_diffrn_reflns_limit_h_min 0
_diffrn_reflns_limit_k_max 20
_diffrn_reflns_limit_k_min 0
_diffrn_reflns_limit_l_max 12
_diffrn_reflns_limit_l_min -12
_diffrn_reflns_number 2860
_diffrn_reflns_theta_max 26.3
_diffrn_standards_decay_% 1
_diffrn_standards_interval_count 250
_diffrn_standards_interval_time 120
_diffrn_standards_number 3
_exptl_absorpt_coefficient_mu 0.407
_exptl_absorpt_correction_T_max 0.922
_exptl_absorpt_correction_T_min 0.890
_exptl_absorpt_correction_type 'empirical via \y scans (MolEN; Fair, 1990)'
_exptl_crystal_colour colourless
_exptl_crystal_density_diffrn 1.449
_exptl_crystal_density_method none
_exptl_crystal_description block
_exptl_crystal_size_max 0.30
_exptl_crystal_size_mid 0.25
_exptl_crystal_size_min 0.20
_refine_diff_density_max 0.41
_refine_diff_density_min -0.25
_refine_ls_extinction_method none
_refine_ls_goodness_of_fit_obs 1.01
_refine_ls_hydrogen_treatment 'All H atoms refined'
_refine_ls_number_parameters 215
_refine_ls_number_reflns 2404
_refine_ls_R_factor_obs .040
_refine_ls_shift/esd_max 0.01
_refine_ls_structure_factor_coef F
_refine_ls_weighting_details 'w = 1/[\s(F)^2^ + (0.02F)^2^ + 1.0]'
_refine_ls_weighting_scheme calc
_refine_ls_wR_factor_obs .046
_reflns_number_observed 2404
_reflns_number_total 2561
_reflns_observed_criterion F>2\s(F)
_cod_data_source_file na1362.cif
_cod_data_source_block na1362
_cod_depositor_comments
;
The following automatic conversions were performed:

'_refine_ls_weighting_scheme' value 'w = 1/[\s(F)^2^ + (0.02F)^2^ +
1.0]' was changed to 'calc'. New tag '_refine_ls_weighting_details'
was created. The value of the new tag was set to 'w = 1/[\s(F)^2^ +
(0.02F)^2^ + 1.0]'.

Automatic conversion script
Id: cif_fix_values 3143 2015-03-26 13:38:13Z robertas 
;
_cod_original_cell_volume 1262.1(2)
_cod_original_sg_symbol_H-M 'P 21/c'
_cod_database_code 2007655

loop_
_symmetry_equiv_pos_as_xyz
x,y,z
-x,y+1/2,-z+1/2
-x,-y,-z
x,-y+1/2,z+1/2

loop_
_atom_site_aniso_label
_atom_site_aniso_U_11
_atom_site_aniso_U_22
_atom_site_aniso_U_33
_atom_site_aniso_U_12
_atom_site_aniso_U_13
_atom_site_aniso_U_23
S1 .0286(2) .0403(3) .0429(3) .0061(2) .0082(2) -.0016(2)
S2 .0346(2) .0379(3) .0345(2) .0036(2) .0070(2) -.0027(2)
O1 .0168(6) .0650(10) .0548(8) -.0015(7) .0094(6) .0012(8)
N9 .0153(6) .0432(9) .0331(7) -.0002(6) .0083(5) .0025(7)
C1 .0201(7) .0340(10) .0329(8) -.0006(7) .0090(6) .0010(8)
C2 .0307(9) .0440(10) .0450(10) -.0065(9) .0136(7) .0081(9)
C3 .0229(8) .0600(10) .0480(10) -.0075(9) .0184(7) .0030(10)
C4 .0203(7) .0400(10) .0440(10) -.0051(8) .0122(7) -.0053(9)
C4a .0192(7) .0370(10) .0335(9) -.0014(7) .0081(6) -.0020(8)
C5 .0241(8) .0500(10) .0390(10) .0041(9) .0043(8) -.0020(10)
C5a .0214(7) .0340(10) .0328(8) .0004(7) .0074(6) -.0041(8)
C6 .0380(10) .0560(10) .0340(10) .0080(10) .0026(9) .0050(10)
C7 .0440(10) .0510(10) .0360(9) .0070(10) .0169(8) .0070(10)
C8 .0294(8) .0440(10) .0406(9) .0025(8) .0161(7) .0031(9)
C8a .0231(7) .0340(10) .0328(8) .0017(7) .0093(6) -.0015(8)
C9a .0195(7) .0329(9) .0318(8) -.0026(7) .0087(6) -.0027(8)
C10 .0420(10) .072(2) .0480(10) .0190(10) -.0060(10) -.0110(10)
C11 .0510(10) .0590(10) .0320(10) .0100(10) .0021(9) -.0010(10)

loop_
_atom_site_label
_atom_site_fract_x
_atom_site_fract_y
_atom_site_fract_z
_atom_site_U_iso_or_equiv
S1 -.04242(7) .22989(3) .67999(6) .03770(10)
S2 .11282(7) .08185(3) .60649(5) .03630(10)
O1 .7150(2) .12330(10) .9512(2) .0455(3)
N9 .0998(2) .11690(10) .9344(2) .0303(3)
C1 .1654(2) .16760(10) .7197(2) .0288(4)
C2 .3286(3) .21550(10) .6992(2) .0392(4)
C3 .5106(3) .1702(2) .7445(2) .0420(4)
C4 .5548(3) .13790(10) .8859(2) .0341(4)
C4a .3982(2) .12430(10) .9387(2) .0299(4)
C5 .5190(3) .07110(10) 1.1862(2) .0384(4)
C5a .3885(3) .09360(10) 1.0669(2) .0294(4)
C6 .4580(3) .0467(2) 1.2933(2) .0442(5)
C7 .2684(3) .0425(2) 1.2841(2) .0427(5)
C8 .1373(3) .06390(10) 1.1682(2) .0366(4)
C8a .1991(3) .09000(10) 1.0602(2) .0298(4)
C9a .2175(2) .13800(10) .8619(2) .0278(3)
C10 -.1684(4) .1818(2) .5256(2) .0577(6)
C11 -.0379(4) .1352(2) .4693(2) .0489(5)
H9 -.005(3) .1210(10) .907(2) .0418(5)
H21 .340(3) .264(2) .752(3) .0545(6)
H22 .305(3) .2290(10) .600(2) .0406(5)
H31 .594(4) .202(2) .736(3) .0583(6)
H32 .504(3) .1240(10) .685(2) .0431(5)
H51 .639(4) .074(2) 1.190(3) .0532(6)
H61 .543(3) .033(2) 1.376(2) .0507(6)
H71 .233(3) .024(2) 1.362(2) .0545(6)
H81 .006(3) .061(2) 1.157(2) .0494(6)
H101 -.221(5) .223(2) .471(3) .0964(9)
H102 -.243(6) .144(3) .544(4) .1395(10)
H111 -.101(4) .096(2) .402(3) .0621(7)
H112 .034(4) .173(2) .429(3) .0811(8)

loop_
_geom_angle_atom_site_label_1
_geom_angle_atom_site_label_2
_geom_angle_atom_site_label_3
_geom_angle
_geom_angle_publ_flag
C11 S2 C1 94.60(10) yes
C10 S1 C1 98.40(10) yes
C9a N9 C8a 109.60(10) yes
S2 C11 C10 107.5(2) yes
S1 C10 C11 109.7(2) yes
S1 C1 S2 106.93(8) yes
S2 C1 C2 111.7(2) yes
S2 C1 C9a 108.00(10) no
S1 C1 C2 109.50(10) no
S1 C1 C9a 112.80(10) no
C2 C1 C9a 107.90(10) yes
C1 C2 C3 112.3(2) yes
C2 C3 C4 114.7(2) yes
O1 C4 C3 121.5(2) no
O1 C4 C4a 122.6(2) no
C3 C4 C4a 115.9(2) yes
C4 C4a C9a 122.0(2) yes
C4 C4a C5a 130.9(2) no
C9a C4a C5a 107.0(2) no
N9 C9a C1 126.40(10) no
N9 C9a C4a 109.2(2) no
C1 C9a C4a 124.3(2) yes
N9 C8a C5a 108.00(10) no
N9 C8a C8 129.8(2) no
C5a C8a C8 122.2(2) no
C4a C5a C8a 106.10(10) no
C4a C5a C5 134.7(2) no
C8a C5a C5 119.2(2) no
C5a C5 C6 118.6(2) no
C5 C6 C7 121.4(2) no
C6 C7 C8 121.3(2) no
C8a C8 C7 117.4(2) no
C9a N9 H9 123.(2) no
C8a N9 H9 128.(2) no
S2 C11 H111 107.(2) no
S2 C11 H112 111.(2) no
C10 C11 H111 113.(2) no
C10 C11 H112 108.(2) no
H111 C11 H112 111.(2) no
S1 C10 H101 103.(2) no
S1 C10 H102 110.(2) no
C11 C10 H101 112.(2) no
C11 C10 H102 103.(3) no
H101 C10 H102 119.(3) no
C5a C5 H51 118.(2) no
C6 C5 H51 123.(2) no
C1 C2 H21 109.(2) no
C1 C2 H22 109.0(10) no
C3 C2 H21 109.0(10) no
C3 C2 H22 108.0(10) no
H21 C2 H22 110.(2) no
C2 C3 H31 106.0(10) no
C2 C3 H32 109.0(10) no
C4 C3 H31 111.(2) no
C4 C3 H32 106.0(10) no
H31 C3 H32 111.(2) no
C5 C6 H61 120.(2) no
C7 C6 H61 118.(2) no
C6 C7 H71 118.0(10) no
C8 C7 H71 121.0(10) no
C8a C8 H81 119.0(10) no
C7 C8 H81 124.0(10) no

loop_
_geom_bond_atom_site_label_1
_geom_bond_atom_site_label_2
_geom_bond_site_symmetry_1
_geom_bond_site_symmetry_2
_geom_bond_distance
_geom_bond_publ_flag
S2 C11 . . 1.792(2) yes
S2 C1 . . 1.835(2) yes
S1 C10 . . 1.804(3) yes
S1 C1 . . 1.837(2) yes
O1 C4 . . 1.234(2) yes
C2 C3 . . 1.527(3) no
C3 C4 . . 1.503(3) yes
C4 C4a . . 1.448(3) yes
C4a C9a . . 1.392(2) yes
C4a C5a . . 1.439(3) yes
C5a C8a . . 1.411(3) no
C8 C8a . . 1.390(3) no
C5 C5a . . 1.398(3) no
C5 C6 . . 1.371(4) no
C6 C7 . . 1.407(3) no
C7 C8 . . 1.371(3) no
N9 H9 . . .76(2) no
C11 H111 . . .98(3) no
C11 H112 . . .99(3) no
C10 H101 . . .92(3) no
C10 H102 . . .91(5) no
C2 H21 . . .98(3) no
C2 H22 . . 1.01(2) no
C3 H31 . . .85(3) no
C3 H32 . . .98(2) no
C5 H51 . . .89(3) no
C6 H61 . . .94(2) no
C7 H71 . . .97(3) no
C8 H81 . . .96(3) no
N9 C9a . . 1.355(3) no
N9 C8a . . 1.382(2) no
C1 C9a . . 1.493(3) no
C1 C2 . . 1.536(3) no
C10 C11 . . 1.497(4) no

loop_
_geom_torsion_atom_site_label_1
_geom_torsion_atom_site_label_2
_geom_torsion_atom_site_label_3
_geom_torsion_atom_site_label_4
_geom_torsion
_geom_torsion_publ_flag
C1 S2 C11 C10 -47.9(2) no
C11 S2 C1 S1 32.70(10) no
C11 S2 C1 C2 -87.1(2) no
C11 S2 C1 C9a 154.3(2) no
C1 S1 C10 C11 -19.9(2) no
C10 S1 C1 S2 -11.50(10) no
C10 S1 C1 C2 109.7(2) no
C10 S1 C1 C9a -130.1(2) no
C8a N9 C9a C1 178.0(2) no
C8a N9 C9a C4a 0.7(2) no
C9a N9 C8a C5a -0.5(2) no
C9a N9 C8a C8 178.6(2) no
S2 C11 C10 S1 45.2(2) no
S2 C1 C2 C3 -67.7(2) no
S1 C1 C2 C3 174.0(2) no
C9a C1 C2 C3 50.9(2) no
S2 C1 C9a N9 -82.5(2) no
S2 C1 C9a C4a 94.5(2) no
S1 C1 C9a N9 35.5(3) no
S1 C1 C9a C4a -147.6(2) no
C2 C1 C9a N9 156.6(2) no
C2 C1 C9a C4a -26.5(3) no
C1 C2 C3 C4 -52.6(3) no
C2 C3 C4 O1 -156.4(2) no
C2 C3 C4 C4a 24.6(3) no
O1 C4 C4a C9a -177.2(2) no
O1 C4 C4a C5a 0.1(4) no
C3 C4 C4a C9a 1.8(3) no
C3 C4 C4a C5a 179.1(2) no
C4 C4a C9a N9 177.3(2) no
C4 C4a C9a C1 -0.1(3) no
C5a C4a C9a N9 -0.1(2) no
C5a C4a C9a C1 -177.9(2) no
C4 C4a C5a C8a -177.4(2) no
C4 C4a C5a C5 4.7(4) no
C9a C4a C5a C8a 0.3(2) no
C9a C4a C5a C5 -177.7(2) no
N9 C8a C5a C4a 0.1(2) no
N9 C8a C5a C5 178.5(2) no
C8 C8a C5a C4a -179.1(2) no
C8 C8a C5a C5 -0.8(3) no
N9 C8a C8 C7 -178.0(2) no
C5a C8a C8 C7 1.0(3) no
C4a C5a C5 C6 177.3(2) no
C8a C5a C5 C6 -0.4(3) no
C5a C5 C6 C7 1.3(4) no
C5 C6 C7 C8 -1.1(4) no
C6 C7 C8 C8a -0.1(3) no
